data_7248975
loop_
_publ_author_name
'Nguepmeni Eloundou, Valoise Brenda'
'Kenfack Tsobnang, Patrice'
'Kamgaing, Theophile'
'Gogoi, Chiranjib'
'Lopez-Salas, Nieves'
'Bourne, Susan A.'

_publ_section_title
;
 Crystal engineering and sorption studies on CN- and dipyridyl-bridged 2D
 coordination polymers
;
_journal_issue 31
_journal_name_full CrystEngComm
_journal_page_first 4195
_journal_page_last 4204
_journal_paper_doi 10.1039/D4CE00459K
_journal_volume 26
_journal_year 2024
_chemical_formula_moiety 'C7.99 H8 N2.99 Ni O, H2 O'
_chemical_formula_sum 'C8 H10 N3 Ni O2'
_chemical_formula_weight 238.90
_space_group_crystal_system triclinic
_space_group_IT_number 2
_space_group_name_Hall '-P 1'
_space_group_name_H-M_alt 'P -1'
_atom_sites_solution_hydrogens mixed
_audit_creation_method SHELXL-2018/3
_audit_update_record
;
2024-06-20 deposited with the CCDC.	2024-07-04 downloaded from the CCDC.
;
_cell_angle_alpha 64.48(3)
_cell_angle_beta 74.18(3)
_cell_angle_gamma 78.74(3)
_cell_formula_units_Z 2
_cell_length_a 6.3253(13)
_cell_length_b 9.2032(18)
_cell_length_c 10.202(2)
_cell_measurement_reflns_used 6916
_cell_measurement_temperature 100(2)
_cell_measurement_theta_max 25.666
_cell_measurement_theta_min 2.264
_cell_volume 513.6(2)
_computing_cell_refinement 'SAINT V8.40B (?, 2016)'
_computing_data_collection 'SAINT V8.40B (?, 2016)'
_computing_data_reduction 'SAINT V8.40B (?, 2016)'
_computing_molecular_graphics 'Olex2 1.5 (Dolomanov et al., 2009)'
_computing_publication_material 'Olex2 1.5 (Dolomanov et al., 2009)'
_computing_structure_refinement 'SHELXL 2019/3 (Sheldrick, 2015)'
_computing_structure_solution 'SHELXT 2018/2 (Sheldrick, 2018)'
_diffrn_ambient_temperature 100(2)
_diffrn_measured_fraction_theta_full 1.000
_diffrn_measured_fraction_theta_max 1.000
_diffrn_measurement_device_type 'Bruker APEX-II CCD'
_diffrn_measurement_method '\w scans'
_diffrn_radiation_type MoK\a
_diffrn_radiation_wavelength 0.71073
_diffrn_reflns_av_R_equivalents 0.0802
_diffrn_reflns_av_unetI/netI 0.0404
_diffrn_reflns_Laue_measured_fraction_full 1.000
_diffrn_reflns_Laue_measured_fraction_max 1.000
_diffrn_reflns_limit_h_max 8
_diffrn_reflns_limit_h_min -8
_diffrn_reflns_limit_k_max 12
_diffrn_reflns_limit_k_min -12
_diffrn_reflns_limit_l_max 13
_diffrn_reflns_limit_l_min -13
_diffrn_reflns_number 30727
_diffrn_reflns_point_group_measured_fraction_full 1.000
_diffrn_reflns_point_group_measured_fraction_max 1.000
_diffrn_reflns_theta_full 25.242
_diffrn_reflns_theta_max 28.310
_diffrn_reflns_theta_min 2.264
_exptl_absorpt_coefficient_mu 1.866
_exptl_absorpt_correction_T_max 0.7457
_exptl_absorpt_correction_T_min 0.6504
_exptl_absorpt_correction_type multi-scan
_exptl_absorpt_process_details multi-scan
_exptl_crystal_colour 'clear light violet'
_exptl_crystal_density_diffrn 1.545
_exptl_crystal_description prism
_exptl_crystal_F_000 246
_exptl_crystal_recrystallization_method 'Re-crystallisation from solvent: water, ethanol'
_exptl_crystal_size_max 0.172
_exptl_crystal_size_mid 0.131
_exptl_crystal_size_min 0.08
_refine_diff_density_max 0.578
_refine_diff_density_min -0.561
_refine_diff_density_rms 0.094
_refine_ls_extinction_method none
_refine_ls_goodness_of_fit_ref 1.066
_refine_ls_hydrogen_treatment mixed
_refine_ls_matrix_type full
_refine_ls_number_parameters 153
_refine_ls_number_reflns 2563
_refine_ls_number_restraints 6
_refine_ls_restrained_S_all 1.093
_refine_ls_R_factor_all 0.0615
_refine_ls_R_factor_gt 0.0347
_refine_ls_shift/su_max 0.001
_refine_ls_shift/su_mean 0.000
_refine_ls_structure_factor_coef Fsqd
_refine_ls_weighting_details 'w=1/[\s^2^(Fo^2^)+(0.0350P)^2^+0.5151P] where P=(Fo^2^+2Fc^2^)/3'
_refine_ls_weighting_scheme calc
_refine_ls_wR_factor_gt 0.0763
_refine_ls_wR_factor_ref 0.0848
_reflns_Friedel_coverage 0.000
_reflns_number_gt 1845
_reflns_number_total 2563
_reflns_threshold_expression 'I > 2\s(I)'
_cod_data_source_file d4ce00459k2.cif
_cod_data_source_block nibpecn4_cmpd1
_cod_depositor_comments 'Adding full bibliography for 7248975--7248976.cif.'
_cod_database_code 7248975
_shelx_shelxl_version_number 2018/3
_shelx_space_group_comment
;
The symmetry employed for this shelxl refinement is uniquely defined
by the following loop, which should always be used as a source of
symmetry information in preference to the above space-group names.
They are only intended as comments.
;
_exptl_absorpt_special_details
;
SADABS-2016/2 (Bruker,2016/2) was used for absorption correction.
wR2(int) was 0.0749 before and 0.0639 after correction.
The Ratio of minimum to maximum transmission is 0.8722.
The \l/2 correction factor is Not present.
;

loop_
_space_group_symop_operation_xyz
'x, y, z'
'-x, -y, -z'

loop_
_atom_site_label
_atom_site_type_symbol
_atom_site_fract_x
_atom_site_fract_y
_atom_site_fract_z
_atom_site_U_iso_or_equiv
_atom_site_adp_type
_atom_site_occupancy
_atom_site_site_symmetry_order
_atom_site_calc_flag
_atom_site_refinement_flags_posn
_atom_site_refinement_flags_adp
_atom_site_refinement_flags_occupancy
_atom_site_disorder_assembly
_atom_site_disorder_group
Ni1 Ni 0.500000 0.500000 0.000000 0.01203(13) Uani 1 2 d S . P . .
Ni2 Ni 0.000000 1.000000 0.000000 0.01452(13) Uani 1 2 d S . P . .
N3 N 0.6108(4) 0.5066(3) 0.1760(2) 0.0169(5) Uani 1 1 d . . . . .
O1 O 0.2447(4) 0.3590(3) 0.1527(2) 0.0324(5) Uani 1 1 d D . . . .
N2 N 0.2906(4) 0.7033(3) -0.0098(3) 0.0200(5) Uani 1 1 d . . . . .
C6 C 0.6308(4) 0.6471(4) 0.1802(3) 0.0220(6) Uani 1 1 d . . . . .
H6 H 0.588459 0.745243 0.104333 0.026 Uiso 1 1 calc R U . . .
C3 C 0.6687(4) 0.3700(4) 0.2859(3) 0.0214(6) Uani 1 1 d . . . . .
H3 H 0.654249 0.269351 0.285477 0.026 Uiso 1 1 calc R U . . .
C2 C 0.1783(4) 0.8169(3) -0.0068(3) 0.0191(6) Uani 1 1 d . . . . .
C5 C 0.7731(4) 0.5136(4) 0.4022(3) 0.0246(7) Uani 1 1 d . . . . .
C7 C 0.7103(4) 0.6550(4) 0.2903(3) 0.0258(6) Uani 1 1 d . . . . .
H7 H 0.721755 0.756906 0.289189 0.031 Uiso 1 1 calc R U . . .
C4 C 0.7480(5) 0.3693(4) 0.3991(3) 0.0262(7) Uani 1 1 d . . . . .
H4 H 0.785609 0.269565 0.475206 0.031 Uiso 1 1 calc R U . . .
C8 C 0.8728(4) 0.5162(5) 0.5194(3) 0.0310(7) Uani 1 1 d . . . . .
H8A H 0.812648 0.432636 0.617326 0.037 Uiso 1 1 calc R U . . .
H8B H 0.833687 0.622910 0.525707 0.037 Uiso 1 1 calc R U . . .
C1B C 0.090(3) 0.975(2) 0.1625(18) 0.018(4) Uiso 0.33 1 d . . P A 2
N1B N 0.153(2) 0.9622(13) 0.2666(12) 0.033(2) Uiso 0.33 1 d . . P A 2
O3 O 0.3108(4) 0.0758(3) 0.4408(3) 0.0440(6) Uani 1 1 d DG . . . .
N1A N 0.0636(12) 0.9426(8) 0.3029(8) 0.0132(15) Uiso 0.33 1 d . . P A 1
N1C N 0.2282(13) 0.9854(9) 0.2318(8) 0.0145(17) Uiso 0.33 1 d . . P A 3
C1A C 0.044(2) 0.9626(15) 0.1893(13) 0.017(3) Uiso 0.33 1 d . . P A 1
C1C C 0.1442(18) 0.9905(13) 0.1455(12) 0.010(3) Uiso 0.33 1 d . . P A 3
H1A H 0.196(4) 0.288(3) 0.120(3) 0.015 Uiso 1 1 d D U . . .
H1B H 0.274(4) 0.288(3) 0.253(2) 0.015 Uiso 1 1 d D U . . .
H3A H 0.164(7) 0.054(10) 0.519(6) 0.23(4) Uiso 1 1 d D . . . .
H3B H 0.305(10) 0.022(7) 0.387(6) 0.14(2) Uiso 1 1 d D . . . .

loop_
_atom_site_aniso_label
_atom_site_aniso_U_11
_atom_site_aniso_U_22
_atom_site_aniso_U_33
_atom_site_aniso_U_23
_atom_site_aniso_U_13
_atom_site_aniso_U_12
Ni1 0.0126(2) 0.0107(3) 0.0138(2) -0.00647(19) -0.00570(18) 0.00441(18)
Ni2 0.0169(3) 0.0116(3) 0.0169(3) -0.0082(2) -0.0077(2) 0.00651(19)
N3 0.0165(11) 0.0210(12) 0.0143(11) -0.0072(9) -0.0046(9) -0.0020(9)
O1 0.0373(13) 0.0326(13) 0.0288(12) -0.0109(10) -0.0086(10) -0.0072(10)
N2 0.0193(11) 0.0159(11) 0.0278(13) -0.0127(10) -0.0090(10) 0.0070(9)
C6 0.0214(14) 0.0239(15) 0.0231(14) -0.0105(12) -0.0055(11) -0.0031(11)
C3 0.0222(14) 0.0218(15) 0.0209(14) -0.0056(12) -0.0087(11) -0.0045(11)
C2 0.0189(13) 0.0216(15) 0.0203(14) -0.0097(12) -0.0081(11) -0.0009(12)
C5 0.0143(13) 0.050(2) 0.0163(13) -0.0183(14) 0.0005(11) -0.0100(13)
C7 0.0215(14) 0.0361(18) 0.0284(16) -0.0203(14) -0.0026(12) -0.0080(13)
C4 0.0246(15) 0.0328(17) 0.0179(14) -0.0031(13) -0.0088(12) -0.0065(13)
C8 0.0187(15) 0.059(2) 0.0235(15) -0.0218(15) -0.0033(12) -0.0100(14)
O3 0.0466(15) 0.0326(14) 0.0599(17) -0.0203(13) -0.0169(13) -0.0074(11)

loop_
_atom_type_symbol
_atom_type_description
_atom_type_scat_dispersion_real
_atom_type_scat_dispersion_imag
_atom_type_scat_source
C C 0.0033 0.0016 'International Tables Vol C Tables 4.2.6.8 and 6.1.1.4'
H H 0.0000 0.0000 'International Tables Vol C Tables 4.2.6.8 and 6.1.1.4'
N N 0.0061 0.0033 'International Tables Vol C Tables 4.2.6.8 and 6.1.1.4'
Ni Ni 0.3393 1.1124 'International Tables Vol C Tables 4.2.6.8 and 6.1.1.4'
O O 0.0106 0.0060 'International Tables Vol C Tables 4.2.6.8 and 6.1.1.4'

loop_
_geom_angle_atom_site_label_1
_geom_angle_atom_site_label_2
_geom_angle_atom_site_label_3
_geom_angle
_geom_angle_site_symmetry_1
_geom_angle_site_symmetry_3
_geom_angle_publ_flag
N2 Ni1 N2 180.0 2_665 . ?
N2 Ni1 O1 91.24(9) 2_665 . ?
N2 Ni1 O1 88.76(9) . . ?
N2 Ni1 O1 88.76(9) 2_665 2_665 ?
N2 Ni1 O1 91.24(9) . 2_665 ?
O1 Ni1 O1 180.0 . 2_665 ?
N2 Ni1 N3 89.70(9) 2_665 2_665 ?
N2 Ni1 N3 90.30(9) . 2_665 ?
O1 Ni1 N3 89.16(9) . 2_665 ?
O1 Ni1 N3 90.84(9) 2_665 2_665 ?
N2 Ni1 N3 90.30(9) 2_665 . ?
N2 Ni1 N3 89.70(9) . . ?
O1 Ni1 N3 90.84(9) . . ?
O1 Ni1 N3 89.16(9) 2_665 . ?
N3 Ni1 N3 180.0 2_665 . ?
C1B Ni2 C1B 180.0 2_575 . ?
C1B Ni2 C2 89.6(5) 2_575 . ?
C1B Ni2 C2 90.4(5) . . ?
C2 Ni2 C2 180.00(18) 2_575 . ?
C2 Ni2 C1A 93.4(4) 2_575 2_575 ?
C2 Ni2 C1A 86.6(4) . 2_575 ?
C2 Ni2 C1A 86.6(4) 2_575 . ?
C2 Ni2 C1A 93.4(4) . . ?
C1A Ni2 C1A 180.0 2_575 . ?
C2 Ni2 C1C 91.9(3) 2_575 . ?
C2 Ni2 C1C 88.1(3) . . ?
C1B Ni2 C1C 10.8(7) 2_575 2_575 ?
C1B Ni2 C1C 169.2(7) . 2_575 ?
C2 Ni2 C1C 88.1(3) 2_575 2_575 ?
C2 Ni2 C1C 91.9(3) . 2_575 ?
C1A Ni2 C1C 20.9(6) 2_575 2_575 ?
C1A Ni2 C1C 159.1(6) . 2_575 ?
C1C Ni2 C1C 180.0(5) . 2_575 ?
C3 N3 C6 117.2(2) . . ?
C3 N3 Ni1 121.16(19) . . ?
C6 N3 Ni1 121.57(18) . . ?
Ni1 O1 H1A 115.1(16) . . ?
Ni1 O1 H1B 116.2(16) . . ?
H1A O1 H1B 105(2) . . ?
C2 N2 Ni1 175.1(2) . . ?
N3 C6 C7 122.8(3) . . ?
N3 C6 H6 118.6 . . ?
C7 C6 H6 118.6 . . ?
N3 C3 C4 122.9(3) . . ?
N3 C3 H3 118.6 . . ?
C4 C3 H3 118.6 . . ?
N2 C2 Ni2 179.1(2) . . ?
C4 C5 C7 117.3(3) . . ?
C4 C5 C8 121.1(3) . . ?
C7 C5 C8 121.6(3) . . ?
C6 C7 C5 119.8(3) . . ?
C6 C7 H7 120.1 . . ?
C5 C7 H7 120.1 . . ?
C3 C4 C5 120.0(3) . . ?
C3 C4 H4 120.0 . . ?
C5 C4 H4 120.0 . . ?
C5 C8 C8 110.2(3) . 2_766 ?
C5 C8 H8A 109.6 . . ?
C8 C8 H8A 109.6 2_766 . ?
C5 C8 H8B 109.6 . . ?
C8 C8 H8B 109.6 2_766 . ?
H8A C8 H8B 108.1 . . ?
N1B C1B Ni2 178.1(17) . . ?
H3A O3 H3B 103(3) . . ?
N1A C1A Ni2 177.7(11) . . ?
N1C C1C Ni2 179.6(10) . . ?

loop_
_geom_bond_atom_site_label_1
_geom_bond_atom_site_label_2
_geom_bond_distance
_geom_bond_site_symmetry_2
_geom_bond_publ_flag
Ni1 N2 2.051(2) 2_665 ?
Ni1 N2 2.051(2) . ?
Ni1 O1 2.103(2) . ?
Ni1 O1 2.103(2) 2_665 ?
Ni1 N3 2.124(2) 2_665 ?
Ni1 N3 2.125(2) . ?
Ni2 C1B 1.807(16) 2_575 ?
Ni2 C1B 1.807(16) . ?
Ni2 C2 1.852(3) 2_575 ?
Ni2 C2 1.852(3) . ?
Ni2 C1A 1.900(12) 2_575 ?
Ni2 C1A 1.900(12) . ?
Ni2 C1C 1.907(10) . ?
Ni2 C1C 1.907(10) 2_575 ?
N3 C3 1.342(4) . ?
N3 C6 1.344(4) . ?
O1 H1A 0.980(17) . ?
O1 H1B 0.997(17) . ?
N2 C2 1.151(4) . ?
C6 C7 1.383(4) . ?
C6 H6 0.9500 . ?
C3 C4 1.377(4) . ?
C3 H3 0.9500 . ?
C5 C4 1.383(4) . ?
C5 C7 1.386(4) . ?
C5 C8 1.506(4) . ?
C7 H7 0.9500 . ?
C4 H4 0.9500 . ?
C8 C8 1.549(6) 2_766 ?
C8 H8A 0.9900 . ?
C8 H8B 0.9900 . ?
C1B N1B 1.186(19) . ?
O3 H3A 1.037(18) . ?
O3 H3B 0.896(19) . ?
N1A C1A 1.130(14) . ?
N1C C1C 1.127(12) . ?

loop_
_geom_hbond_atom_site_label_D
_geom_hbond_atom_site_label_H
_geom_hbond_atom_site_label_A
_geom_hbond_distance_DH
_geom_hbond_distance_HA
_geom_hbond_distance_DA
_geom_hbond_angle_DHA
_geom_hbond_site_symmetry_A
_geom_hbond_publ_flag
C6 H6 N2 0.95 2.63 3.103(4) 111.2 . yes
C3 H3 N2 0.95 2.64 3.102(4) 110.3 2_665 yes
C4 H4 N1B^b 0.95 2.65 3.574(11) 164.1 2_666 yes
C4 H4 N1A^a 0.95 2.55 3.467(8) 163.0 2_666 yes
O1 H1A N1C^c 0.980(17) 2.50(3) 3.192(8) 127(2) 1_545 yes
O1 H1B O3 0.997(17) 2.091(19) 3.041(4) 159(2) . yes
O3 H3A N1B^b 1.037(18) 2.50(3) 3.518(13) 166(6) 2_566 yes
O3 H3A N1A^a 1.037(18) 1.99(3) 2.979(8) 158(6) 2_566 yes
O3 H3B N1B^b 0.896(19) 2.04(3) 2.865(10) 153(6) 1_545 yes
O3 H3B N1A^a 0.896(19) 2.30(4) 3.059(7) 143(5) 1_545 yes
O3 H3B N1C^c 0.896(19) 1.95(3) 2.796(8) 158(6) 1_545 yes

loop_
_geom_torsion_atom_site_label_1
_geom_torsion_atom_site_label_2
_geom_torsion_atom_site_label_3
_geom_torsion_atom_site_label_4
_geom_torsion
_geom_torsion_site_symmetry_1
_geom_torsion_site_symmetry_2
_geom_torsion_site_symmetry_3
_geom_torsion_site_symmetry_4
_geom_torsion_publ_flag
C3 N3 C6 C7 1.0(4) . . . . ?
Ni1 N3 C6 C7 -177.5(2) . . . . ?
C6 N3 C3 C4 -0.7(4) . . . . ?
Ni1 N3 C3 C4 177.8(2) . . . . ?
N3 C6 C7 C5 0.0(4) . . . . ?
C4 C5 C7 C6 -1.3(4) . . . . ?
C8 C5 C7 C6 176.4(2) . . . . ?
N3 C3 C4 C5 -0.6(4) . . . . ?
C7 C5 C4 C3 1.6(4) . . . . ?
C8 C5 C4 C3 -176.1(3) . . . . ?
C4 C5 C8 C8 77.9(4) . . . 2_766 ?
C7 C5 C8 C8 -99.7(4) . . . 2_766 ?
